data_7103980
loop_
_publ_author_name
'Jouaiti, Abdelaziz'
'Hosseini, Mir Wais'
'Kyritsakas, Nathalie'

_publ_section_title
;
 Molecular tectonics: infinite cationic double stranded helical
 coordination networks
;
_journal_coden_ASTM CHCOFS
_journal_issue 4
_journal_name_full
;
 Chemical Communications (Cambridge, United Kingdom)
;
_journal_page_first 472
_journal_page_last 473
_journal_paper_doi 10.1039/b211226b
_journal_year 2003
_chemical_formula_moiety 'C20 H24 Ag B F4 N2 O7'
_chemical_formula_sum 'C20 H24 Ag B F4 N2 O7'
_chemical_formula_weight 599.10
_space_group_IT_number 52
_symmetry_cell_setting orthorhombic
_symmetry_space_group_name_Hall '-P 2a 2bc'
_symmetry_space_group_name_H-M 'P n n a'
_cell_angle_alpha 90
_cell_angle_beta 90
_cell_angle_gamma 90
_cell_formula_units_Z 8
_cell_length_a 20.0363(1)
_cell_length_b 24.8375(3)
_cell_length_c 10.0921(4)
_cell_measurement_reflns_used 8084
_cell_measurement_temperature 173
_cell_measurement_theta_max 30.0
_cell_measurement_theta_min 1.4
_cell_volume 5022.3(2)
_computing_publication_material CIFGEN_IN_OpenMoleN_(_1997)
_computing_structure_refinement LSFM_OpenMoleN_(_1997)
_computing_structure_solution Direct_methods_(SIR,_Burla_et_al.,_1989)
_diffrn_ambient_temperature 173
_diffrn_measurement_details
;
8084 reflections were collected using program Collect
("Collect" Data collection software, Nonius B.V., 1998)
The conditions were as follow : crystal to detector distance =  36. mm.
Scan angle =  0.4 deg 1 scans of   90 sec per frame.
Data collection was divided into  2 set(s)
with the following starting angles and number of frames :

Set 1 Theta =    8.80 Omega =    0.00 Kappa =    0.00  445 frames
Set 2 Theta =   -8.50 Kappa =  124.00 Phi   =    0.00  163 frames
Friedel pairs were averaged. Internal R = 0.05
;
_diffrn_measurement_device_type KappaCCD
_diffrn_measurement_method '\p scans'
_diffrn_radiation_monochromator graphite
_diffrn_radiation_type Mo-K\a
_diffrn_radiation_wavelength 0.71073
_diffrn_reflns_av_R_equivalents 0.050
_diffrn_reflns_av_sigmaI/netI 0.333
_diffrn_reflns_limit_h_max 14
_diffrn_reflns_limit_h_min 0
_diffrn_reflns_limit_k_max 28
_diffrn_reflns_limit_k_min 0
_diffrn_reflns_limit_l_max 34
_diffrn_reflns_limit_l_min 0
_diffrn_reflns_number 8084
_diffrn_reflns_theta_max 30.03
_diffrn_reflns_theta_min 2.5
_diffrn_source xray_tube
_diffrn_standards_decay_% 0
_exptl_absorpt_coefficient_mu 0.874
_exptl_absorpt_correction_T_max 0.924
_exptl_absorpt_correction_T_min 0.898
_exptl_absorpt_correction_type refdelf_(Walker_&_Stuart,_1983)
_exptl_crystal_colour colorless
_exptl_crystal_density_diffrn 1.58
_exptl_crystal_density_method none
_exptl_crystal_description prism
_exptl_crystal_F_000 2416
_exptl_crystal_size_max 0.12
_exptl_crystal_size_mid 0.12
_exptl_crystal_size_min 0.09
_refine_diff_density_max 0.911
_refine_diff_density_min -0.246
_refine_ls_extinction_method none
_refine_ls_goodness_of_fit_all 6.042
_refine_ls_goodness_of_fit_ref 1.022
_refine_ls_hydrogen_treatment noref
_refine_ls_matrix_type full
_refine_ls_number_constraints 0
_refine_ls_number_parameters 354
_refine_ls_number_reflns 3612
_refine_ls_number_restraints 16
_refine_ls_R_factor_all 0.145
_refine_ls_R_factor_gt 0.067
_refine_ls_shift/esd_mean 0.002
_refine_ls_shift/su_max 0.017
_refine_ls_structure_factor_coef F
_refine_ls_weighting_scheme sigma
_refine_ls_wR_factor_all 0.429
_refine_ls_wR_factor_ref 0.079
_reflns_number_gt 3612
_reflns_number_total 8084
_reflns_threshold_expression >3.0\s(I)
_cod_data_source_file b211226b.txt
_cod_data_source_block st1223
_cod_database_code 7103980

loop_
_symmetry_equiv_pos_as_xyz
x,y,z
1/2-x,-y,+z
1/2-x,1/2+y,1/2-z
+x,1/2-y,1/2-z
-x,-y,-z
1/2+x,+y,-z
1/2+x,1/2-y,1/2+z
-x,1/2+y,1/2+z

loop_
_atom_site_aniso_label
_atom_site_aniso_U_11
_atom_site_aniso_U_22
_atom_site_aniso_U_33
_atom_site_aniso_U_12
_atom_site_aniso_U_13
_atom_site_aniso_U_23
_atom_site_aniso_type_symbol
AG1 0.0442(3) 0.1154(7) 0.0600(4) -0.0258(4) 0.0000 0.0000 Ag
AG2 0.0686(5) 0.0805(5) 0.0737(5) 0.0000 0.0000 0.0273(5) Ag
N1 0.045(3) 0.087(4) 0.053(3) -0.015(3) -0.006(3) -0.002(3) N
C1 0.036(3) 0.066(4) 0.052(4) -0.010(3) -0.010(3) 0.003(3) C
C2 0.034(3) 0.040(3) 0.054(3) -0.001(3) -0.004(3) -0.006(3) C
C3 0.035(3) 0.054(4) 0.061(4) -0.000(3) -0.010(3) -0.006(3) C
C4 0.052(4) 0.075(5) 0.056(4) 0.004(4) -0.024(3) -0.005(4) C
C5 0.064(4) 0.081(5) 0.049(4) -0.011(4) -0.006(3) 0.004(4) C
C6 0.036(3) 0.040(3) 0.061(4) 0.005(3) -0.003(3) -0.002(3) C
O1 0.033(2) 0.084(3) 0.080(3) -0.007(2) 0.001(2) 0.004(3) O
O2 0.037(2) 0.074(3) 0.056(3) 0.002(2) -0.002(2) 0.006(2) O
C7 0.066(4) 0.074(5) 0.062(4) 0.010(4) 0.016(4) 0.007(4) C
C8 0.080(5) 0.096(6) 0.049(4) 0.008(5) -0.002(4) -0.000(4) C
O3 0.076(3) 0.080(3) 0.082(4) 0.022(3) -0.024(3) -0.010(3) O
C9 0.061(5) 0.101(6) 0.088(6) -0.013(5) -0.004(5) -0.001(5) C
C10 0.055(4) 0.077(5) 0.101(6) -0.005(4) -0.010(5) 0.016(5) C
O4 0.040(3) 0.093(5) 0.100(6) 0.0000 0.0000 -0.013(5) O
N2 0.055(3) 0.061(3) 0.077(4) 0.005(3) -0.012(3) 0.009(3) N
C11 0.050(4) 0.053(4) 0.062(4) -0.000(3) -0.011(3) 0.004(4) C
C12 0.066(4) 0.046(4) 0.050(4) 0.002(3) -0.007(3) -0.010(3) C
C13 0.078(5) 0.053(4) 0.053(4) 0.012(4) -0.026(3) -0.013(3) C
C14 0.061(4) 0.070(5) 0.080(5) 0.005(4) -0.025(4) -0.012(4) C
C15 0.063(4) 0.065(5) 0.081(5) -0.003(4) -0.007(4) -0.002(5) C
C16 0.079(5) 0.068(4) 0.047(4) 0.009(4) -0.003(4) -0.007(4) C
O5 0.106(5) 0.126(5) 0.048(3) 0.009(4) -0.005(3) 0.012(3) O
O6 0.060(3) 0.113(4) 0.071(3) -0.011(3) -0.000(3) 0.021(3) O
C17 0.078(5) 0.121(8) 0.098(6) -0.014(6) 0.025(5) 0.007(6) C
C18 0.044(4) 0.115(7) 0.111(7) -0.005(5) 0.009(5) 0.014(6) C
O7 0.049(3) 0.117(4) 0.084(4) -0.001(3) -0.002(3) 0.005(4) O
C19 0.042(4) 0.113(7) 0.087(6) -0.002(4) 0.005(4) 0.020(5) C
C20 0.064(5) 0.124(7) 0.072(5) -0.004(5) -0.001(4) 0.034(5) C
O8 0.053(4) 0.112(6) 0.058(4) -0.000(4) 0.0000 0.0000 O
B 0.051(5) 0.18(1) 0.064(6) -0.040(6) -0.011(5) 0.008(7) B
F1 0.088(7) 0.34(2) 0.137(8) -0.056(8) 0.020(6) 0.132(8) F
F2 0.17(1) 0.19(1) 0.18(1) 0.05(1) -0.122(7) -0.05(1) F
F3 0.075(7) 0.16(1) 0.15(1) 0.006(8) -0.012(8) 0.01(1) F
F4 0.094(5) 0.38(2) 0.100(8) -0.151(6) -0.031(6) 0.01(1) F
F1a 0.13(1) 0.25(1) 0.071(6) 0.03(1) -0.022(7) 0.056(8) F
F2a 0.31(1) 0.21(1) 0.33(1) 0.10(1) 0.25(1) 0.13(1) F
F3a 0.26(1) 0.25(1) 0.165(8) -0.10(1) -0.165(7) 0.105(9) F
F4a 0.30(2) 0.16(1) 0.23(2) -0.09(1) -0.13(1) 0.07(1) F

loop_
_atom_site_label
_atom_site_fract_x
_atom_site_fract_y
_atom_site_fract_z
_atom_site_U_iso_or_equiv
_atom_site_occupancy
_atom_site_thermal_displace_type
_atom_site_calc_flag
_atom_site_calc_attached_atom
_atom_site_type_symbol
AG1 0.7500 0.0000 -0.17374(9) 0.0674(5) 0.500 Uani ? ? Ag
AG2 0.55048(5) -0.2500 0.2500 0.0741(5) 0.500 Uani ? ? Ag
N1 0.6445(3) -0.0199(3) -0.1849(6) 0.059(3) 1.000 Uani ? ? N
C1 0.6142(3) -0.0400(3) -0.0779(7) 0.050(4) 1.000 Uani ? ? C
C2 0.5479(3) -0.0545(2) -0.0771(6) 0.042(3) 1.000 Uani ? ? C
C3 0.5113(3) -0.0490(3) -0.1926(7) 0.049(3) 1.000 Uani ? ? C
C4 0.5420(4) -0.0290(3) -0.3016(7) 0.060(4) 1.000 Uani ? ? C
C5 0.6086(4) -0.0140(3) -0.2964(7) 0.064(4) 1.000 Uani ? ? C
C6 0.5154(3) -0.0761(3) 0.0438(7) 0.045(3) 1.000 Uani ? ? C
O1 0.4575(2) -0.0887(2) 0.0471(5) 0.061(3) 1.000 Uani ? ? O
O2 0.5564(2) -0.0802(2) 0.1451(5) 0.054(3) 1.000 Uani ? ? O
C7 0.5290(4) -0.1040(3) 0.2654(8) 0.067(4) 1.000 Uani ? ? C
C8 0.5863(4) -0.1156(4) 0.3561(8) 0.072(5) 1.000 Uani ? ? C
O3 0.6274(3) -0.1547(2) 0.2940(6) 0.080(3) 1.000 Uani ? ? O
C9 0.6846(4) -0.1679(4) 0.361(1) 0.082(6) 1.000 Uani ? ? C
C10 0.7245(4) -0.2066(4) 0.290(1) 0.075(5) 1.000 Uani ? ? C
O4 0.6865(3) -0.2500 0.2500 0.072(5) 0.500 Uani ? ? O
N2 0.5326(3) -0.2252(2) 0.0486(7) 0.064(4) 1.000 Uani ? ? N
C11 0.5843(3) -0.2077(3) -0.0211(7) 0.055(4) 1.000 Uani ? ? C
C12 0.5774(4) -0.1876(3) -0.1492(7) 0.053(4) 1.000 Uani ? ? C
C13 0.5129(4) -0.1851(3) -0.2027(7) 0.060(4) 1.000 Uani ? ? C
C14 0.4609(4) -0.2028(3) -0.1322(8) 0.070(5) 1.000 Uani ? ? C
C15 0.4724(4) -0.2231(3) -0.0076(9) 0.070(5) 1.000 Uani ? ? C
C16 0.6345(4) -0.1676(3) -0.2250(7) 0.063(4) 1.000 Uani ? ? C
O5 0.6304(3) -0.1472(3) -0.3322(5) 0.086(4) 1.000 Uani ? ? O
O6 0.6914(3) -0.1744(3) -0.1591(6) 0.078(4) 1.000 Uani ? ? O
C17 0.7514(5) -0.1512(5) -0.217(1) 0.097(6) 1.000 Uani ? ? C
C18 0.7979(4) -0.1390(4) -0.101(1) 0.082(6) 1.000 Uani ? ? C
O7 0.7667(3) -0.0990(3) -0.0229(6) 0.078(4) 1.000 Uani ? ? O
C19 0.8066(4) -0.0833(4) 0.0857(9) 0.075(5) 1.000 Uani ? ? C
C20 0.7706(4) -0.0458(4) 0.1679(9) 0.083(5) 1.000 Uani ? ? C
O8 0.7500 0.0000 0.0944(7) 0.070(4) 0.500 Uani ? ? O
B 0.6193(5) 0.1233(6) 0.472(1) 0.084(7) 1.000 Uani ? ? B
F1 0.6354(6) 0.1541(7) 0.381(1) 0.16(1) 0.500 Uani ? ? F
F2 0.6180(7) 0.1582(7) 0.571(1) 0.18(1) 0.500 Uani ? ? F
F3 0.6797(6) 0.0961(6) 0.487(1) 0.121(9) 0.500 Uani ? ? F
F4 0.5643(5) 0.0973(7) 0.464(1) 0.152(9) 0.500 Uani ? ? F
F1a 0.6225(7) 0.1436(7) 0.351(1) 0.13(1) 0.500 Uani ? ? F
F2a 0.569(1) 0.1504(8) 0.525(2) 0.28(1) 0.500 Uani ? ? F
F3a 0.6503(8) 0.1137(7) 0.567(1) 0.22(1) 0.500 Uani ? ? F
F4a 0.593(1) 0.0733(7) 0.454(2) 0.23(2) 0.500 Uani ? ? F
H1 0.6395 -0.0446 0.0010 0.0670 1.000 Uiso calc C1 H
H2 0.4656 -0.0591 -0.1954 0.0651 1.000 Uiso calc C3 H
H3 0.5178 -0.0253 -0.3820 0.0791 1.000 Uiso calc C4 H
H4 0.6293 0.0007 -0.3731 0.0843 1.000 Uiso calc C5 H
H5 0.5061 -0.1364 0.2447 0.0874 1.000 Uiso calc C7 H
H6 0.4990 -0.0795 0.3064 0.0874 1.000 Uiso calc C7 H
H7 0.5702 -0.1291 0.4382 0.0975 1.000 Uiso calc C8 H
H8 0.6111 -0.0836 0.3713 0.0975 1.000 Uiso calc C8 H
H9 0.6727 -0.1828 0.4446 0.1086 1.000 Uiso calc C9 H
H10 0.7102 -0.1362 0.3743 0.1086 1.000 Uiso calc C9 H
H11 0.7593 -0.2190 0.3464 0.1011 1.000 Uiso calc C10 H
H12 0.7433 -0.1897 0.2143 0.1011 1.000 Uiso calc C10 H
H13 0.6275 -0.2089 0.0175 0.0716 1.000 Uiso calc C11 H
H14 0.5062 -0.1709 -0.2891 0.0796 1.000 Uiso calc C13 H
H15 0.4170 -0.2014 -0.1674 0.0916 1.000 Uiso calc C14 H
H16 0.4354 -0.2363 0.0413 0.0910 1.000 Uiso calc C15 H
H17 0.7409 -0.1190 -0.2633 0.1287 1.000 Uiso calc C17 H
H18 0.7718 -0.1761 -0.2757 0.1287 1.000 Uiso calc C17 H
H19 0.8396 -0.1262 -0.1325 0.1169 1.000 Uiso calc C18 H
H20 0.8048 -0.1706 -0.0493 0.1169 1.000 Uiso calc C18 H
H21 0.8462 -0.0666 0.0540 0.1049 1.000 Uiso calc C19 H
H22 0.8179 -0.1141 0.1365 0.1049 1.000 Uiso calc C19 H
H23 0.7988 -0.0344 0.2383 0.1129 1.000 Uiso calc C20 H
H24 0.7324 -0.0632 0.2033 0.1129 1.000 Uiso calc C20 H

loop_
_atom_type_symbol
_atom_type_description
_atom_type_scat_dispersion_real
_atom_type_scat_dispersion_imag
_atom_type_scat_source
C ? 0.002 0.002 International_Tables_Vol_IV_Table_2.3.1
H ? 0.000 0.000 International_Tables_Vol_IV_Table_2.3.1
Ag ? -1.085 1.101 International_Tables_Vol_IV_Table_2.3.1
B ? 0.000 0.001 International_Tables_Vol_IV_Table_2.3.1
F ? 0.014 0.010 International_Tables_Vol_IV_Table_2.3.1
N ? 0.004 0.003 International_Tables_Vol_IV_Table_2.3.1
O ? 0.008 0.006 International_Tables_Vol_IV_Table_2.3.1

loop_
_geom_angle_atom_site_label_1
_geom_angle_atom_site_label_2
_geom_angle_atom_site_label_3
_geom_angle
_geom_angle_site_symmetry_1
_geom_angle_site_symmetry_2
_geom_angle_site_symmetry_3
_geom_angle_publ_flag
AG1 N1 C1 119.0(5) . . . ?
AG1 N1 C5 122.6(5) . . . ?
C1 N1 C5 118.4(6) . . . ?
N1 C1 C2 122.7(6) . . . ?
C1 C2 C3 118.8(6) . . . ?
C1 C2 C6 121.5(6) . . . ?
C3 C2 C6 119.7(6) . . . ?
C2 C3 C4 118.6(6) . . . ?
C3 C4 C5 120.3(7) . . . ?
N1 C5 C4 121.1(7) . . . ?
C2 C6 O1 122.8(6) . . . ?
C2 C6 O2 113.1(5) . . . ?
O1 C6 O2 124.1(7) . . . ?
C6 O2 C7 116.3(6) . . . ?
O2 C7 C8 107.3(6) . . . ?
C7 C8 O3 107.8(7) . . . ?
C8 O3 C9 115.5(7) . . . ?
O3 C9 C10 112.2(8) . . . ?
C9 C10 O4 111.1(7) . . . ?
AG2 N2 C11 117.7(5) . . . ?
AG2 N2 C15 124.2(6) . . . ?
C11 N2 C15 117.9(7) . . . ?
N2 C11 C12 122.2(7) . . . ?
C11 C12 C13 117.7(7) . . . ?
C11 C12 C16 121.9(7) . . . ?
C13 C12 C16 120.3(7) . . . ?
C12 C13 C14 120.0(7) . . . ?
C13 C14 C15 118.5(7) . . . ?
N2 C15 C14 123.7(8) . . . ?
C12 C16 O5 124.3(8) . . . ?
C12 C16 O6 111.5(7) . . . ?
O5 C16 O6 124.2(9) . . . ?
C16 O6 C17 117.3(7) . . . ?
O6 C17 C18 106.0(8) . . . ?
C17 C18 O7 107.2(8) . . . ?
C18 O7 C19 112.0(7) . . . ?
O7 C19 C20 110.1(7) . . . ?
C19 C20 O8 111.2(8) . . . ?
F1 B F2 99(3) . . . ?
F1 B F3 98(2) . . . ?
F1 B F4 119(2) . . . ?
F2 B F3 104(1) . . . ?
F2 B F4 111(2) . . . ?
F3 B F4 120(3) . . . ?
F1a B F2a 102(2) . . . ?
F1a B F3a 144(2) . . . ?
F1a B F4a 103(2) . . . ?
F2a B F3a 100(3) . . . ?
F2a B F4a 103(2) . . . ?
F3a B F4a 97(2) . . . ?

loop_
_geom_bond_atom_site_label_1
_geom_bond_atom_site_label_2
_geom_bond_distance
_geom_bond_site_symmetry_1
_geom_bond_site_symmetry_2
_geom_bond_publ_flag
AG1 N1 2.174(6) . . ?
AG2 N2 2.154(7) . . ?
N1 C1 1.336(9) . . ?
N1 C5 1.343(9) . . ?
C1 C2 1.376(8) . . ?
C2 C3 1.385(9) . . ?
C2 C6 1.483(9) . . ?
C3 C4 1.35(1) . . ?
C4 C5 1.39(1) . . ?
C6 O1 1.201(7) . . ?
C6 O2 1.317(8) . . ?
O2 C7 1.458(9) . . ?
C7 C8 1.50(1) . . ?
C8 O3 1.42(1) . . ?
O3 C9 1.37(1) . . ?
C9 C10 1.44(1) . . ?
C10 O4 1.381(9) . . ?
N2 C11 1.326(9) . . ?
N2 C15 1.33(1) . . ?
C11 C12 1.39(1) . . ?
C12 C13 1.40(1) . . ?
C12 C16 1.46(1) . . ?
C13 C14 1.34(1) . . ?
C14 C15 1.37(1) . . ?
C16 O5 1.197(9) . . ?
C16 O6 1.332(9) . . ?
O6 C17 1.45(1) . . ?
C17 C18 1.53(1) . . ?
C18 O7 1.41(1) . . ?
O7 C19 1.41(1) . . ?
C19 C20 1.44(1) . . ?
C20 O8 1.42(1) . . ?
B F1 1.24(3) . . ?
B F2 1.32(3) . . ?
B F3 1.40(2) . . ?
B F4 1.28(2) . . ?
B F1a 1.32(3) . . ?
B F2a 1.33(3) . . ?
B F3a 1.16(2) . . ?
B F4a 1.36(4) . . ?
F1 F2 1.96(5) . . ?
F1 F3 2.00(5) . . ?
F1 F4 2.17(4) . . ?
F1 F2a 1.97(4) . . ?
F1 F3a 2.15(4) . . ?
F2 F3 2.15(4) . . ?
F2 F4 2.15(4) . . ?
F2 F2a 1.11(6) . . ?
F2 F3a 1.28(4) . . ?
F3 F1a 2.14(4) . . ?
F3 F3a 1.09(4) . . ?
F3 F4a 1.85(4) . . ?
F4 F1a 2.00(4) . . ?
F4 F2a 1.46(4) . . ?
F4 F3a 2.05(3) . . ?
F1a F2a 2.06(5) . . ?
F1a F4a 2.11(5) . . ?
F2a F3a 1.92(5) . . ?
F2a F4a 2.10(6) . . ?
F3a F4a 1.90(4) . . ?

loop_
_geom_contact_atom_site_label_1
_geom_contact_atom_site_label_2
_geom_contact_distance
_geom_contact_site_symmetry_1
_geom_contact_site_symmetry_2
_geom_contact_publ_flag
? ? ? ? ? ?
